data_7131784
loop_
_publ_author_name
'Sagar, Shweta'
'Karmakar, Himadri'
'Nath, Priyanku'
'Sarkar, Alok'
'Chandrasekhar, Vadapalli'
'Panda, Tarun K.'

_publ_section_title
;
 Highly efficient and well-controlled ROP and copolymerization of cyclic
 esters using a cesium complex.
;
_journal_name_full 'Chemical communications (Cambridge, England)'
_journal_paper_doi 10.1039/d3cc01343j
_journal_year 2023
_chemical_formula_moiety 'C45 H58 Cs N4 P'
_chemical_formula_sum 'C45 H58 Cs N4 P'
_chemical_formula_weight 818.83
_space_group_crystal_system monoclinic
_space_group_IT_number 4
_space_group_name_Hall 'P 2yb'
_space_group_name_H-M_alt 'P 1 21 1'
_atom_sites_solution_hydrogens geom
_audit_creation_method SHELXL-2018/3
_audit_update_record
;
2023-03-18 deposited with the CCDC.	2023-06-12 downloaded from the CCDC.
;
_cell_angle_alpha 90
_cell_angle_beta 94.688(5)
_cell_angle_gamma 90
_cell_formula_units_Z 2
_cell_length_a 12.1165(5)
_cell_length_b 13.9157(8)
_cell_length_c 13.0991(8)
_cell_measurement_reflns_used 7271
_cell_measurement_temperature 293(2)
_cell_measurement_theta_max 28.951
_cell_measurement_theta_min 2.928
_cell_volume 2201.2(2)
_computing_cell_refinement 'CrysAlisPro 1.171.39.29d (Rigaku OD, 2017)'
_computing_data_collection 'CrysAlisPro 1.171.39.29d (Rigaku OD, 2017)'
_computing_data_reduction 'CrysAlisPro 1.171.39.29d (Rigaku OD, 2017)'
_computing_molecular_graphics 'ORTEP 3'
_computing_structure_refinement 'SHELXL-2018/3 (Sheldrick, 2018)'
_computing_structure_solution 'SHELXT 2018/2 (Sheldrick, 2018)'
_diffrn_ambient_temperature 293(2)
_diffrn_measured_fraction_theta_full 0.998
_diffrn_measured_fraction_theta_max 0.880
_diffrn_measurement_device_type 'Enhance (Mo) X-ray Source'
_diffrn_radiation_type MoK\a
_diffrn_radiation_wavelength 0.71073
_diffrn_reflns_av_R_equivalents 0.0349
_diffrn_reflns_av_unetI/netI 0.0534
_diffrn_reflns_Laue_measured_fraction_full 0.998
_diffrn_reflns_Laue_measured_fraction_max 0.880
_diffrn_reflns_limit_h_max 15
_diffrn_reflns_limit_h_min -13
_diffrn_reflns_limit_k_max 18
_diffrn_reflns_limit_k_min -18
_diffrn_reflns_limit_l_max 17
_diffrn_reflns_limit_l_min -17
_diffrn_reflns_number 18556
_diffrn_reflns_point_group_measured_fraction_full 0.944
_diffrn_reflns_point_group_measured_fraction_max 0.784
_diffrn_reflns_theta_full 25.242
_diffrn_reflns_theta_max 28.951
_diffrn_reflns_theta_min 2.928
_diffrn_source 'fine-focus sealed X-ray tube'
_exptl_absorpt_coefficient_mu 0.911
_exptl_absorpt_correction_T_max 1.00000
_exptl_absorpt_correction_T_min 0.48227
_exptl_absorpt_correction_type multi-scan
_exptl_crystal_colour colorless
_exptl_crystal_density_diffrn 1.235
_exptl_crystal_description needle
_exptl_crystal_F_000 852
_exptl_crystal_size_max 0.26
_exptl_crystal_size_mid 0.24
_exptl_crystal_size_min 0.19
_refine_diff_density_max 0.408
_refine_diff_density_min -0.541
_refine_diff_density_rms 0.050
_refine_ls_abs_structure_details
;
 Refined as an inversion twin.
;
_refine_ls_abs_structure_Flack -0.017(13)
_refine_ls_extinction_method none
_refine_ls_goodness_of_fit_ref 0.975
_refine_ls_hydrogen_treatment constr
_refine_ls_matrix_type full
_refine_ls_number_parameters 473
_refine_ls_number_reflns 9119
_refine_ls_number_restraints 1
_refine_ls_restrained_S_all 0.975
_refine_ls_R_factor_all 0.0457
_refine_ls_R_factor_gt 0.0342
_refine_ls_shift/su_max 0.001
_refine_ls_shift/su_mean 0.000
_refine_ls_structure_factor_coef Fsqd
_refine_ls_weighting_details 'w=1/[\s^2^(Fo^2^)+(0.0304P)^2^] where P=(Fo^2^+2Fc^2^)/3'
_refine_ls_weighting_scheme calc
_refine_ls_wR_factor_gt 0.0658
_refine_ls_wR_factor_ref 0.0695
_reflns_Friedel_coverage 0.713
_reflns_Friedel_fraction_full 0.886
_reflns_Friedel_fraction_max 0.680
_reflns_number_gt 7683
_reflns_number_total 9119
_reflns_threshold_expression 'I > 2\s(I)'
_cod_data_source_file d3cc01343j2.cif
_cod_data_source_block 2
_cod_original_sg_symbol_H-M 'P 21'
_cod_database_code 7131784
_shelx_shelxl_version_number 2018/3
_shelx_space_group_comment
;
The symmetry employed for this shelxl refinement is uniquely defined
by the following loop, which should always be used as a source of
symmetry information in preference to the above space-group names.
They are only intended as comments.
;

loop_
_space_group_symop_operation_xyz
'x, y, z'
'-x, y+1/2, -z'

loop_
_atom_site_label
_atom_site_type_symbol
_atom_site_fract_x
_atom_site_fract_y
_atom_site_fract_z
_atom_site_U_iso_or_equiv
_atom_site_adp_type
_atom_site_occupancy
_atom_site_site_symmetry_order
_atom_site_calc_flag
_atom_site_refinement_flags_posn
_atom_site_refinement_flags_adp
_atom_site_refinement_flags_occupancy
_atom_site_disorder_assembly
_atom_site_disorder_group
Cs1 Cs 0.57512(2) 0.37793(2) 0.55694(2) 0.04964(9) Uani 1 1 d . . . . .
P1 P 0.63297(7) 0.55904(6) 0.75368(7) 0.0266(2) Uani 1 1 d . . . . .
N1 N 0.6048(2) 0.5989(2) 0.6354(2) 0.0296(7) Uani 1 1 d . . . . .
N4 N 0.8747(2) 0.4903(2) 0.8637(2) 0.0298(7) Uani 1 1 d . . . . .
N3 N 0.8725(2) 0.3615(2) 0.7674(2) 0.0341(8) Uani 1 1 d . . . . .
N2 N 0.7167(2) 0.4601(2) 0.7354(2) 0.0304(7) Uani 1 1 d . . . . .
C29 C 0.9133(3) 0.6608(3) 0.8525(3) 0.0357(9) Uani 1 1 d . . . . .
C28 C 0.8611(3) 0.5867(3) 0.9005(3) 0.0288(8) Uani 1 1 d . . . . .
C15 C 0.9699(3) 0.4366(3) 0.8924(3) 0.0419(10) Uani 1 1 d . . . . .
H15 H 1.024803 0.452959 0.943229 0.050 Uiso 1 1 calc R U . . .
C1 C 0.6193(3) 0.6943(3) 0.6125(3) 0.0277(8) Uani 1 1 d . . . . .
C40 C 0.5054(3) 0.4888(3) 0.7703(3) 0.0313(8) Uani 1 1 d . . . . .
C13 C 0.8107(3) 0.4436(3) 0.7856(3) 0.0273(8) Uani 1 1 d . . . . .
C7 C 0.6837(3) 0.6370(3) 0.4443(3) 0.0425(10) Uani 1 1 d . . . . .
H7 H 0.711888 0.581685 0.484762 0.051 Uiso 1 1 calc R U . . .
C45 C 0.5039(3) 0.4122(3) 0.8381(3) 0.0507(12) Uani 1 1 d . . . . .
H45 H 0.570025 0.391307 0.872063 0.061 Uiso 1 1 calc R U . . .
C21 C 0.8567(3) 0.3075(3) 0.5902(3) 0.0365(9) Uani 1 1 d . . . . .
C2 C 0.6651(3) 0.7176(3) 0.5183(3) 0.0298(8) Uani 1 1 d . . . . .
C6 C 0.5883(3) 0.7738(3) 0.6736(3) 0.0316(8) Uani 1 1 d . . . . .
C32 C 0.7945(3) 0.6928(3) 1.0239(3) 0.0439(10) Uani 1 1 d . . . . .
H32 H 0.757565 0.703803 1.082327 0.053 Uiso 1 1 calc R U . . .
C33 C 0.8019(3) 0.6008(3) 0.9863(3) 0.0348(9) Uani 1 1 d . . . . .
C41 C 0.4047(3) 0.5168(3) 0.7207(3) 0.0387(9) Uani 1 1 d . . . . .
H41 H 0.403207 0.567468 0.674225 0.046 Uiso 1 1 calc R U . . .
C10 C 0.5115(3) 0.7623(3) 0.7596(3) 0.0399(9) Uani 1 1 d . . . . .
H10 H 0.504435 0.693249 0.772054 0.048 Uiso 1 1 calc R U . . .
C14 C 0.9681(3) 0.3583(3) 0.8345(3) 0.0435(11) Uani 1 1 d . . . . .
H14 H 1.021160 0.309885 0.838000 0.052 Uiso 1 1 calc R U . . .
C3 C 0.6947(3) 0.8111(3) 0.4971(3) 0.0368(9) Uani 1 1 d . . . . .
H3 H 0.727072 0.824147 0.436624 0.044 Uiso 1 1 calc R U . . .
C11 C 0.3957(3) 0.7996(4) 0.7251(4) 0.0573(13) Uani 1 1 d . . . . .
H11A H 0.399483 0.867079 0.710490 0.086 Uiso 1 1 calc R U . . .
H11B H 0.347386 0.789330 0.778622 0.086 Uiso 1 1 calc R U . . .
H11C H 0.367574 0.765843 0.664589 0.086 Uiso 1 1 calc R U . . .
C31 C 0.8416(3) 0.7688(3) 0.9757(4) 0.0499(12) Uani 1 1 d . . . . .
H31 H 0.833240 0.830894 1.000060 0.060 Uiso 1 1 calc R U . . .
C16 C 0.8392(3) 0.2899(3) 0.6926(3) 0.0361(9) Uani 1 1 d . . . . .
C25 C 0.9073(3) 0.4007(3) 0.5571(3) 0.0455(11) Uani 1 1 d . . . . .
H25 H 0.876719 0.452519 0.596834 0.055 Uiso 1 1 calc R U . . .
C30 C 0.9006(3) 0.7535(3) 0.8920(4) 0.0481(11) Uani 1 1 d . . . . .
H30 H 0.932733 0.805473 0.860976 0.058 Uiso 1 1 calc R U . . .
C34 C 0.9796(3) 0.6454(3) 0.7604(3) 0.0487(11) Uani 1 1 d . . . . .
H34 H 0.986896 0.575812 0.751929 0.058 Uiso 1 1 calc R U . . .
C20 C 0.8244(4) 0.2367(3) 0.5198(4) 0.0536(12) Uani 1 1 d . . . . .
H20 H 0.834510 0.246336 0.450938 0.064 Uiso 1 1 calc R U . . .
C42 C 0.3064(3) 0.4712(3) 0.7387(4) 0.0504(12) Uani 1 1 d . . . . .
H42 H 0.239978 0.491759 0.705066 0.061 Uiso 1 1 calc R U . . .
C4 C 0.6770(3) 0.8860(4) 0.5640(3) 0.0461(10) Uani 1 1 d . . . . .
H4 H 0.701932 0.947767 0.551542 0.055 Uiso 1 1 calc R U . . .
C5 C 0.6214(3) 0.8662(4) 0.6496(3) 0.0436(10) Uani 1 1 d . . . . .
H5 H 0.605552 0.916584 0.692710 0.052 Uiso 1 1 calc R U . . .
C37 C 0.7475(4) 0.5170(3) 1.0364(4) 0.0517(12) Uani 1 1 d . . . . .
H37 H 0.734604 0.466492 0.984677 0.062 Uiso 1 1 calc R U . . .
C43 C 0.3071(4) 0.3954(4) 0.8066(4) 0.0621(15) Uani 1 1 d . . . . .
H43 H 0.241510 0.364306 0.818777 0.074 Uiso 1 1 calc R U . . .
C44 C 0.4062(4) 0.3663(5) 0.8562(4) 0.0677(15) Uani 1 1 d . . . . .
H44 H 0.407320 0.315284 0.902193 0.081 Uiso 1 1 calc R U . . .
C8 C 0.7677(5) 0.6594(4) 0.3664(4) 0.0712(16) Uani 1 1 d . . . . .
H8A H 0.740680 0.711407 0.323187 0.107 Uiso 1 1 calc R U . . .
H8B H 0.777950 0.603497 0.325235 0.107 Uiso 1 1 calc R U . . .
H8C H 0.837107 0.677231 0.401907 0.107 Uiso 1 1 calc R U . . .
C22 C 0.7740(4) 0.1858(4) 0.8375(4) 0.0628(13) Uani 1 1 d . . . . .
H22 H 0.788240 0.246083 0.874988 0.075 Uiso 1 1 calc R U . . .
C26 C 1.0341(4) 0.4014(5) 0.5814(4) 0.0764(19) Uani 1 1 d . . . . .
H26A H 1.051258 0.391521 0.653437 0.115 Uiso 1 1 calc R U . . .
H26B H 1.063324 0.462210 0.561830 0.115 Uiso 1 1 calc R U . . .
H26C H 1.066639 0.350903 0.543876 0.115 Uiso 1 1 calc R U . . .
C19 C 0.7772(5) 0.1516(4) 0.5503(4) 0.0699(15) Uani 1 1 d . . . . .
H19 H 0.756313 0.104783 0.501766 0.084 Uiso 1 1 calc R U . . .
C17 C 0.7918(4) 0.2049(3) 0.7258(4) 0.0481(11) Uani 1 1 d . . . . .
C18 C 0.7612(5) 0.1361(4) 0.6507(4) 0.0700(15) Uani 1 1 d . . . . .
H18 H 0.729267 0.078730 0.669774 0.084 Uiso 1 1 calc R U . . .
C35 C 0.9193(4) 0.6828(5) 0.6636(4) 0.0824(19) Uani 1 1 d . . . . .
H35A H 0.849045 0.650924 0.652320 0.124 Uiso 1 1 calc R U . . .
H35B H 0.962609 0.670573 0.606811 0.124 Uiso 1 1 calc R U . . .
H35C H 0.907632 0.750702 0.669795 0.124 Uiso 1 1 calc R U . . .
C36 C 1.0959(4) 0.6855(5) 0.7775(5) 0.0776(17) Uani 1 1 d . . . . .
H36A H 1.092551 0.754161 0.783180 0.116 Uiso 1 1 calc R U . . .
H36B H 1.137208 0.668494 0.720636 0.116 Uiso 1 1 calc R U . . .
H36C H 1.131555 0.659108 0.839357 0.116 Uiso 1 1 calc R U . . .
C39 C 0.8241(5) 0.4754(5) 1.1246(5) 0.0864(19) Uani 1 1 d . . . . .
H39A H 0.890824 0.452105 1.098417 0.130 Uiso 1 1 calc R U . . .
H39B H 0.787313 0.423391 1.156061 0.130 Uiso 1 1 calc R U . . .
H39C H 0.842119 0.524616 1.174565 0.130 Uiso 1 1 calc R U . . .
C27 C 0.8819(4) 0.4248(4) 0.4438(4) 0.0606(13) Uani 1 1 d . . . . .
H27A H 0.917242 0.378715 0.402735 0.091 Uiso 1 1 calc R U . . .
H27B H 0.909098 0.487953 0.430390 0.091 Uiso 1 1 calc R U . . .
H27C H 0.803266 0.422857 0.427033 0.091 Uiso 1 1 calc R U . . .
C38 C 0.6347(4) 0.5446(4) 1.0733(5) 0.0742(16) Uani 1 1 d . . . . .
H38A H 0.645361 0.590044 1.128395 0.111 Uiso 1 1 calc R U . . .
H38B H 0.598970 0.488175 1.096921 0.111 Uiso 1 1 calc R U . . .
H38C H 0.589326 0.572853 1.017760 0.111 Uiso 1 1 calc R U . . .
C9 C 0.5747(5) 0.6075(4) 0.3884(4) 0.0708(15) Uani 1 1 d . . . . .
H9A H 0.522966 0.591163 0.437374 0.106 Uiso 1 1 calc R U . . .
H9B H 0.586213 0.552776 0.345926 0.106 Uiso 1 1 calc R U . . .
H9C H 0.545841 0.659789 0.346567 0.106 Uiso 1 1 calc R U . . .
C12 C 0.5539(4) 0.8073(5) 0.8596(4) 0.0753(16) Uani 1 1 d . . . . .
H12A H 0.624009 0.779217 0.882425 0.113 Uiso 1 1 calc R U . . .
H12B H 0.501969 0.796137 0.909827 0.113 Uiso 1 1 calc R U . . .
H12C H 0.562908 0.875177 0.850277 0.113 Uiso 1 1 calc R U . . .
C23 C 0.6550(5) 0.1566(5) 0.8510(5) 0.091(2) Uani 1 1 d . . . . .
H23A H 0.605407 0.203903 0.819684 0.136 Uiso 1 1 calc R U . . .
H23B H 0.644496 0.152234 0.922695 0.136 Uiso 1 1 calc R U . . .
H23C H 0.640051 0.095375 0.819124 0.136 Uiso 1 1 calc R U . . .
C24 C 0.8568(7) 0.1119(6) 0.8825(6) 0.111(3) Uani 1 1 d . . . . .
H24A H 0.841036 0.050565 0.851170 0.166 Uiso 1 1 calc R U . . .
H24B H 0.851294 0.107119 0.955017 0.166 Uiso 1 1 calc R U . . .
H24C H 0.930406 0.131517 0.869720 0.166 Uiso 1 1 calc R U . . .

loop_
_atom_site_aniso_label
_atom_site_aniso_U_11
_atom_site_aniso_U_22
_atom_site_aniso_U_33
_atom_site_aniso_U_23
_atom_site_aniso_U_13
_atom_site_aniso_U_12
Cs1 0.04188(13) 0.05722(16) 0.04842(15) -0.01820(17) -0.00478(10) -0.00323(15)
P1 0.0249(4) 0.0252(5) 0.0292(5) -0.0012(4) -0.0006(4) 0.0012(4)
N1 0.0354(16) 0.0238(16) 0.0298(17) 0.0017(13) 0.0041(13) -0.0017(12)
N4 0.0290(15) 0.0275(16) 0.0318(18) -0.0080(14) -0.0046(13) 0.0017(12)
N3 0.0300(13) 0.030(2) 0.0406(17) -0.0058(15) -0.0082(12) 0.0096(14)
N2 0.0268(15) 0.0260(16) 0.0373(19) -0.0047(14) -0.0032(13) -0.0003(12)
C29 0.033(2) 0.036(2) 0.038(2) -0.0062(19) 0.0006(18) -0.0056(16)
C28 0.0263(17) 0.027(2) 0.032(2) -0.0029(17) -0.0062(16) 0.0008(15)
C15 0.033(2) 0.044(2) 0.045(3) -0.007(2) -0.0132(19) 0.0112(18)
C1 0.0243(17) 0.0294(19) 0.028(2) 0.0027(16) -0.0044(14) 0.0016(15)
C40 0.0323(18) 0.033(2) 0.028(2) -0.0015(17) 0.0034(15) 0.0004(15)
C13 0.0280(18) 0.0259(19) 0.028(2) -0.0001(16) 0.0032(15) -0.0014(15)
C7 0.059(3) 0.036(2) 0.033(2) 0.0055(18) 0.009(2) 0.0066(19)
C45 0.044(2) 0.059(3) 0.047(3) 0.016(2) -0.0085(19) -0.0116(19)
C21 0.0320(19) 0.031(2) 0.046(3) -0.0088(18) 0.0009(17) 0.0054(16)
C2 0.0293(18) 0.030(2) 0.030(2) 0.0034(16) -0.0017(15) -0.0001(15)
C6 0.0326(18) 0.026(2) 0.035(2) -0.0018(17) -0.0030(16) 0.0032(15)
C32 0.041(2) 0.046(3) 0.045(3) -0.017(2) 0.0029(19) -0.0001(19)
C33 0.0317(19) 0.038(2) 0.034(2) -0.0078(18) -0.0005(16) -0.0012(16)
C41 0.031(2) 0.034(2) 0.050(3) 0.0022(19) 0.0006(18) 0.0010(16)
C10 0.045(2) 0.038(2) 0.037(2) -0.0021(18) 0.0028(18) 0.0146(18)
C14 0.0341(18) 0.042(3) 0.053(3) -0.007(2) -0.0101(17) 0.0095(18)
C3 0.036(2) 0.033(2) 0.041(2) 0.0057(18) 0.0020(17) 0.0008(16)
C11 0.047(2) 0.069(3) 0.057(3) 0.005(3) 0.010(2) 0.011(2)
C31 0.046(2) 0.032(2) 0.069(3) -0.021(2) -0.009(2) -0.0005(19)
C16 0.0342(19) 0.027(2) 0.045(3) -0.0113(18) -0.0063(17) 0.0070(16)
C25 0.041(2) 0.044(3) 0.053(3) -0.009(2) 0.0101(18) 0.0029(18)
C30 0.047(2) 0.037(2) 0.059(3) -0.001(2) -0.006(2) -0.0117(19)
C34 0.050(3) 0.055(3) 0.042(3) 0.003(2) 0.010(2) -0.013(2)
C20 0.065(3) 0.050(3) 0.046(3) -0.015(2) 0.004(2) 0.002(2)
C42 0.028(2) 0.057(3) 0.065(3) -0.009(3) -0.001(2) -0.0023(19)
C4 0.051(2) 0.026(2) 0.061(3) 0.006(2) -0.0025(18) -0.011(2)
C5 0.051(2) 0.030(2) 0.049(2) -0.011(2) -0.0025(18) 0.003(2)
C37 0.063(3) 0.049(3) 0.045(3) -0.007(2) 0.015(2) -0.013(2)
C43 0.049(2) 0.082(4) 0.056(3) 0.002(3) 0.015(2) -0.028(3)
C44 0.071(3) 0.078(4) 0.052(3) 0.022(3) -0.006(2) -0.035(3)
C8 0.099(4) 0.064(3) 0.057(3) 0.008(3) 0.042(3) 0.015(3)
C22 0.087(4) 0.045(3) 0.055(3) 0.001(2) -0.004(3) -0.011(3)
C26 0.045(2) 0.099(6) 0.085(4) 0.007(3) 0.004(2) -0.013(3)
C19 0.105(4) 0.042(3) 0.062(4) -0.023(3) 0.004(3) -0.020(3)
C17 0.060(3) 0.031(2) 0.052(3) -0.007(2) 0.000(2) 0.000(2)
C18 0.113(4) 0.035(3) 0.061(4) -0.009(3) 0.004(3) -0.022(3)
C35 0.055(3) 0.138(6) 0.056(3) 0.011(4) 0.007(3) -0.001(3)
C36 0.041(3) 0.121(5) 0.071(4) 0.008(4) 0.011(3) -0.006(3)
C39 0.102(4) 0.083(4) 0.077(4) 0.033(4) 0.021(4) 0.019(3)
C27 0.065(3) 0.059(3) 0.059(3) -0.002(2) 0.015(2) 0.005(2)
C38 0.067(3) 0.089(4) 0.072(4) -0.003(3) 0.032(3) -0.019(3)
C9 0.096(4) 0.062(3) 0.053(3) -0.017(3) -0.008(3) -0.010(3)
C12 0.067(3) 0.114(5) 0.044(3) -0.020(3) 0.000(2) 0.015(3)
C23 0.109(5) 0.094(5) 0.072(4) 0.005(4) 0.015(4) -0.025(4)
C24 0.140(7) 0.113(6) 0.078(6) 0.037(5) -0.005(5) 0.018(5)

loop_
_atom_type_symbol
_atom_type_description
_atom_type_scat_dispersion_real
_atom_type_scat_dispersion_imag
_atom_type_scat_source
C C 0.0033 0.0016 'International Tables Vol C Tables 4.2.6.8 and 6.1.1.4'
H H 0.0000 0.0000 'International Tables Vol C Tables 4.2.6.8 and 6.1.1.4'
Cs Cs -0.3680 2.1192 'International Tables Vol C Tables 4.2.6.8 and 6.1.1.4'
N N 0.0061 0.0033 'International Tables Vol C Tables 4.2.6.8 and 6.1.1.4'
P P 0.1023 0.0942 'International Tables Vol C Tables 4.2.6.8 and 6.1.1.4'

loop_
_geom_angle_atom_site_label_1
_geom_angle_atom_site_label_2
_geom_angle_atom_site_label_3
_geom_angle
_geom_angle_site_symmetry_1
_geom_angle_site_symmetry_3
_geom_angle_publ_flag
N2 Cs1 N1 49.77(8) . . ?
N2 Cs1 C4 143.13(9) . 2_646 ?
N1 Cs1 C4 101.08(10) . 2_646 ?
N2 Cs1 C40 49.13(8) . . ?
N1 Cs1 C40 48.09(8) . . ?
C4 Cs1 C40 95.57(10) 2_646 . ?
N2 Cs1 C3 137.66(9) . 2_646 ?
N1 Cs1 C3 113.70(8) . 2_646 ?
C4 Cs1 C3 23.74(11) 2_646 2_646 ?
C40 Cs1 C3 89.76(9) . 2_646 ?
N2 Cs1 C5 159.65(10) . 2_646 ?
N1 Cs1 C5 110.05(10) . 2_646 ?
C4 Cs1 C5 23.39(9) 2_646 2_646 ?
C40 Cs1 C5 117.92(9) . 2_646 ?
C3 Cs1 C5 40.47(10) 2_646 2_646 ?
N2 Cs1 C21 61.82(8) . . ?
N1 Cs1 C21 98.17(8) . . ?
C4 Cs1 C21 154.92(10) 2_646 . ?
C40 Cs1 C21 109.27(9) . . ?
C3 Cs1 C21 147.76(9) 2_646 . ?
C5 Cs1 C21 132.67(10) 2_646 . ?
N2 Cs1 P1 28.42(6) . . ?
N1 Cs1 P1 27.11(6) . . ?
C4 Cs1 P1 115.53(8) 2_646 . ?
C40 Cs1 P1 30.48(6) . . ?
C3 Cs1 P1 117.50(7) 2_646 . ?
C5 Cs1 P1 131.93(8) 2_646 . ?
C21 Cs1 P1 88.67(6) . . ?
N2 Cs1 C41 69.90(8) . . ?
N1 Cs1 C41 50.74(8) . . ?
C4 Cs1 C41 73.76(10) 2_646 . ?
C40 Cs1 C41 22.39(9) . . ?
C3 Cs1 C41 71.83(9) 2_646 . ?
C5 Cs1 C41 95.62(10) 2_646 . ?
C21 Cs1 C41 131.29(9) . . ?
P1 Cs1 C41 45.67(6) . . ?
N2 Cs1 C20 83.30(9) . . ?
N1 Cs1 C20 118.50(9) . . ?
C4 Cs1 C20 133.55(11) 2_646 . ?
C40 Cs1 C20 128.45(10) . . ?
C3 Cs1 C20 127.66(9) 2_646 . ?
C5 Cs1 C20 113.13(10) 2_646 . ?
C21 Cs1 C20 22.03(9) . . ?
P1 Cs1 C20 110.64(7) . . ?
C41 Cs1 C20 150.80(10) . . ?
N2 Cs1 C2 144.51(8) . 2_646 ?
N1 Cs1 C2 135.37(7) . 2_646 ?
C4 Cs1 C2 39.54(11) 2_646 2_646 ?
C40 Cs1 C2 104.48(8) . 2_646 ?
C3 Cs1 C2 21.72(8) 2_646 2_646 ?
C5 Cs1 C2 45.06(10) 2_646 2_646 ?
C21 Cs1 C2 126.10(8) . 2_646 ?
P1 Cs1 C2 134.64(6) . 2_646 ?
C41 Cs1 C2 90.29(8) . 2_646 ?
C20 Cs1 C2 106.11(9) . 2_646 ?
N2 Cs1 C16 48.98(8) . . ?
N1 Cs1 C16 95.23(8) . . ?
C4 Cs1 C16 162.72(11) 2_646 . ?
C40 Cs1 C16 91.07(9) . . ?
C3 Cs1 C16 140.97(9) 2_646 . ?
C5 Cs1 C16 149.84(10) 2_646 . ?
C21 Cs1 C16 21.93(9) . . ?
P1 Cs1 C16 77.40(6) . . ?
C41 Cs1 C16 113.42(9) . . ?
C20 Cs1 C16 37.39(10) . . ?
C2 Cs1 C16 123.25(8) 2_646 . ?
N1 P1 N2 102.39(15) . . ?
N1 P1 C40 100.16(16) . . ?
N2 P1 C40 95.75(15) . . ?
N1 P1 Cs1 63.59(10) . . ?
N2 P1 Cs1 55.51(10) . . ?
C40 P1 Cs1 66.64(12) . . ?
C1 N1 P1 120.5(3) . . ?
C1 N1 Cs1 148.9(2) . . ?
P1 N1 Cs1 89.30(11) . . ?
C13 N4 C15 110.2(3) . . ?
C13 N4 C28 127.5(3) . . ?
C15 N4 C28 121.5(3) . . ?
C13 N3 C14 110.3(3) . . ?
C13 N3 C16 124.1(3) . . ?
C14 N3 C16 125.5(3) . . ?
C13 N2 P1 125.0(3) . . ?
C13 N2 Cs1 138.8(2) . . ?
P1 N2 Cs1 96.07(12) . . ?
C28 C29 C30 116.7(4) . . ?
C28 C29 C34 123.1(4) . . ?
C30 C29 C34 120.2(4) . . ?
C29 C28 C33 123.0(3) . . ?
C29 C28 N4 118.2(3) . . ?
C33 C28 N4 118.7(3) . . ?
C14 C15 N4 108.1(3) . . ?
C14 C15 H15 126.0 . . ?
N4 C15 H15 126.0 . . ?
N1 C1 C2 118.2(3) . . ?
N1 C1 C6 125.4(3) . . ?
C2 C1 C6 116.3(3) . . ?
C45 C40 C41 117.3(3) . . ?
C45 C40 P1 122.2(3) . . ?
C41 C40 P1 120.3(3) . . ?
C45 C40 Cs1 101.3(3) . . ?
C41 C40 Cs1 90.6(2) . . ?
P1 C40 Cs1 82.88(12) . . ?
N2 C13 N4 135.0(3) . . ?
N2 C13 N3 121.5(3) . . ?
N4 C13 N3 103.5(3) . . ?
C2 C7 C9 110.0(3) . . ?
C2 C7 C8 114.8(4) . . ?
C9 C7 C8 109.5(4) . . ?
C2 C7 H7 107.4 . . ?
C9 C7 H7 107.4 . . ?
C8 C7 H7 107.4 . . ?
C44 C45 C40 121.3(4) . . ?
C44 C45 Cs1 111.5(3) . . ?
C40 C45 Cs1 58.1(2) . . ?
C44 C45 H45 119.3 . . ?
C40 C45 H45 119.3 . . ?
Cs1 C45 H45 99.6 . . ?
C20 C21 C16 117.3(4) . . ?
C20 C21 C25 121.3(4) . . ?
C16 C21 C25 121.5(4) . . ?
C20 C21 Cs1 84.1(2) . . ?
C16 C21 Cs1 86.9(2) . . ?
C25 C21 Cs1 97.8(2) . . ?
C3 C2 C1 120.8(4) . . ?
C3 C2 C7 121.0(3) . . ?
C1 C2 C7 118.2(3) . . ?
C3 C2 Cs1 66.1(2) . 2_656 ?
C1 C2 Cs1 90.8(2) . 2_656 ?
C7 C2 Cs1 115.3(2) . 2_656 ?
C5 C6 C1 119.6(3) . . ?
C5 C6 C10 117.9(3) . . ?
C1 C6 C10 122.3(3) . . ?
C5 C6 Cs1 66.7(2) . 2_656 ?
C1 C6 Cs1 89.7(2) . 2_656 ?
C10 C6 Cs1 108.6(2) . 2_656 ?
C33 C32 C31 120.5(4) . . ?
C33 C32 H32 119.8 . . ?
C31 C32 H32 119.8 . . ?
C32 C33 C28 118.1(4) . . ?
C32 C33 C37 121.1(4) . . ?
C28 C33 C37 120.7(3) . . ?
C42 C41 C40 121.7(4) . . ?
C42 C41 Cs1 113.1(3) . . ?
C40 C41 Cs1 67.0(2) . . ?
C42 C41 H41 119.2 . . ?
C40 C41 H41 119.2 . . ?
Cs1 C41 H41 89.9 . . ?
C12 C10 C6 114.4(4) . . ?
C12 C10 C11 110.9(4) . . ?
C6 C10 C11 110.3(3) . . ?
C12 C10 H10 107.0 . . ?
C6 C10 H10 107.0 . . ?
C11 C10 H10 107.0 . . ?
C15 C14 N3 107.9(3) . . ?
C15 C14 H14 126.0 . . ?
N3 C14 H14 126.0 . . ?
C2 C3 C4 121.5(4) . . ?
C2 C3 Cs1 92.2(2) . 2_656 ?
C4 C3 Cs1 74.5(2) . 2_656 ?
C2 C3 H3 119.2 . . ?
C4 C3 H3 119.2 . . ?
Cs1 C3 H3 103.5 2_656 . ?
C10 C11 Cs1 102.9(3) . 2_656 ?
C10 C11 H11A 109.5 . . ?
Cs1 C11 H11A 61.8 2_656 . ?
C10 C11 H11B 109.5 . . ?
Cs1 C11 H11B 147.4 2_656 . ?
H11A C11 H11B 109.5 . . ?
C10 C11 H11C 109.5 . . ?
Cs1 C11 H11C 53.6 2_656 . ?
H11A C11 H11C 109.5 . . ?
H11B C11 H11C 109.5 . . ?
C30 C31 C32 120.6(4) . . ?
C30 C31 H31 119.7 . . ?
C32 C31 H31 119.7 . . ?
C21 C16 C17 123.0(4) . . ?
C21 C16 N3 118.6(3) . . ?
C17 C16 N3 118.4(4) . . ?
C21 C16 Cs1 71.2(2) . . ?
C17 C16 Cs1 93.9(2) . . ?
N3 C16 Cs1 106.3(2) . . ?
C21 C25 C27 114.3(4) . . ?
C21 C25 C26 111.5(4) . . ?
C27 C25 C26 108.5(4) . . ?
C21 C25 H25 107.4 . . ?
C27 C25 H25 107.4 . . ?
C26 C25 H25 107.4 . . ?
C31 C30 C29 121.1(4) . . ?
C31 C30 H30 119.5 . . ?
C29 C30 H30 119.5 . . ?
C35 C34 C36 112.3(4) . . ?
C35 C34 C29 111.7(4) . . ?
C36 C34 C29 112.2(4) . . ?
C35 C34 H34 106.8 . . ?
C36 C34 H34 106.8 . . ?
C29 C34 H34 106.8 . . ?
C21 C20 C19 121.1(5) . . ?
C21 C20 Cs1 73.8(2) . . ?
C19 C20 Cs1 93.2(3) . . ?
C21 C20 H20 119.4 . . ?
C19 C20 H20 119.4 . . ?
Cs1 C20 H20 103.1 . . ?
C43 C42 C41 120.0(4) . . ?
C43 C42 H42 120.0 . . ?
C41 C42 H42 120.0 . . ?
C5 C4 C3 118.2(4) . . ?
C5 C4 Cs1 83.7(2) . 2_656 ?
C3 C4 Cs1 81.8(2) . 2_656 ?
C5 C4 H4 120.9 . . ?
C3 C4 H4 120.9 . . ?
Cs1 C4 H4 104.3 2_656 . ?
C4 C5 C6 122.4(4) . . ?
C4 C5 Cs1 72.9(2) . 2_656 ?
C6 C5 Cs1 91.6(2) . 2_656 ?
C4 C5 H5 118.8 . . ?
C6 C5 H5 118.8 . . ?
Cs1 C5 H5 106.1 2_656 . ?
C33 C37 C38 111.9(4) . . ?
C33 C37 C39 111.0(4) . . ?
C38 C37 C39 110.9(4) . . ?
C33 C37 H37 107.6 . . ?
C38 C37 H37 107.6 . . ?
C39 C37 H37 107.6 . . ?
C44 C43 C42 119.2(4) . . ?
C44 C43 H43 120.4 . . ?
C42 C43 H43 120.4 . . ?
C43 C44 C45 120.6(5) . . ?
C43 C44 H44 119.7 . . ?
C45 C44 H44 119.7 . . ?
C7 C8 H8A 109.5 . . ?
C7 C8 H8B 109.5 . . ?
H8A C8 H8B 109.5 . . ?
C7 C8 H8C 109.5 . . ?
H8A C8 H8C 109.5 . . ?
H8B C8 H8C 109.5 . . ?
C17 C22 C23 111.6(5) . . ?
C17 C22 C24 110.5(5) . . ?
C23 C22 C24 112.1(5) . . ?
C17 C22 H22 107.5 . . ?
C23 C22 H22 107.5 . . ?
C24 C22 H22 107.5 . . ?
C25 C26 H26A 109.5 . . ?
C25 C26 H26B 109.5 . . ?
H26A C26 H26B 109.5 . . ?
C25 C26 H26C 109.5 . . ?
H26A C26 H26C 109.5 . . ?
H26B C26 H26C 109.5 . . ?
C18 C19 C20 120.4(5) . . ?
C18 C19 H19 119.8 . . ?
C20 C19 H19 119.8 . . ?
C16 C17 C18 116.8(4) . . ?
C16 C17 C22 122.7(4) . . ?
C18 C17 C22 120.5(4) . . ?
C19 C18 C17 121.3(5) . . ?
C19 C18 H18 119.3 . . ?
C17 C18 H18 119.3 . . ?
C34 C35 H35A 109.5 . . ?
C34 C35 H35B 109.5 . . ?
H35A C35 H35B 109.5 . . ?
C34 C35 H35C 109.5 . . ?
H35A C35 H35C 109.5 . . ?
H35B C35 H35C 109.5 . . ?
C34 C36 H36A 109.5 . . ?
C34 C36 H36B 109.5 . . ?
H36A C36 H36B 109.5 . . ?
C34 C36 H36C 109.5 . . ?
H36A C36 H36C 109.5 . . ?
H36B C36 H36C 109.5 . . ?
C37 C39 H39A 109.5 . . ?
C37 C39 H39B 109.5 . . ?
H39A C39 H39B 109.5 . . ?
C37 C39 H39C 109.5 . . ?
H39A C39 H39C 109.5 . . ?
H39B C39 H39C 109.5 . . ?
C25 C27 H27A 109.5 . . ?
C25 C27 H27B 109.5 . . ?
H27A C27 H27B 109.5 . . ?
C25 C27 H27C 109.5 . . ?
H27A C27 H27C 109.5 . . ?
H27B C27 H27C 109.5 . . ?
C37 C38 H38A 109.5 . . ?
C37 C38 H38B 109.5 . . ?
H38A C38 H38B 109.5 . . ?
C37 C38 H38C 109.5 . . ?
H38A C38 H38C 109.5 . . ?
H38B C38 H38C 109.5 . . ?
C7 C9 Cs1 89.3(3) . . ?
C7 C9 H9A 109.5 . . ?
Cs1 C9 H9A 52.9 . . ?
C7 C9 H9B 109.5 . . ?
Cs1 C9 H9B 71.6 . . ?
H9A C9 H9B 109.5 . . ?
C7 C9 H9C 109.5 . . ?
Cs1 C9 H9C 158.7 . . ?
H9A C9 H9C 109.5 . . ?
H9B C9 H9C 109.5 . . ?
C10 C12 H12A 109.5 . . ?
C10 C12 H12B 109.5 . . ?
H12A C12 H12B 109.5 . . ?
C10 C12 H12C 109.5 . . ?
H12A C12 H12C 109.5 . . ?
H12B C12 H12C 109.5 . . ?
C22 C23 H23A 109.5 . . ?
C22 C23 H23B 109.5 . . ?
H23A C23 H23B 109.5 . . ?
C22 C23 H23C 109.5 . . ?
H23A C23 H23C 109.5 . . ?
H23B C23 H23C 109.5 . . ?
C22 C24 H24A 109.5 . . ?
C22 C24 H24B 109.5 . . ?
H24A C24 H24B 109.5 . . ?
C22 C24 H24C 109.5 . . ?
H24A C24 H24C 109.5 . . ?
H24B C24 H24C 109.5 . . ?

loop_
_geom_bond_atom_site_label_1
_geom_bond_atom_site_label_2
_geom_bond_distance
_geom_bond_site_symmetry_2
_geom_bond_publ_flag
Cs1 N2 3.010(3) . ?
Cs1 N1 3.253(3) . ?
Cs1 C4 3.326(4) 2_646 ?
Cs1 C40 3.360(4) . ?
Cs1 C3 3.416(4) 2_646 ?
Cs1 C5 3.459(4) 2_646 ?
Cs1 C21 3.543(4) . ?
Cs1 P1 3.6317(10) . ?
Cs1 C41 3.650(4) . ?
Cs1 C20 3.669(5) . ?
Cs1 C2 3.735(3) 2_646 ?
Cs1 C16 3.737(4) . ?
P1 N1 1.655(3) . ?
P1 N2 1.738(3) . ?
P1 C40 1.857(4) . ?
N1 C1 1.375(5) . ?
N4 C13 1.393(5) . ?
N4 C15 1.400(5) . ?
N4 C28 1.439(5) . ?
N3 C13 1.397(5) . ?
N3 C14 1.397(5) . ?
N3 C16 1.432(5) . ?
N2 C13 1.288(5) . ?
C29 C28 1.387(6) . ?
C29 C30 1.403(6) . ?
C29 C34 1.518(6) . ?
C28 C33 1.396(6) . ?
C15 C14 1.327(6) . ?
C15 H15 0.9300 . ?
C1 C2 1.432(5) . ?
C1 C6 1.433(5) . ?
C40 C45 1.389(5) . ?
C40 C41 1.391(5) . ?
C7 C2 1.512(6) . ?
C7 C9 1.514(7) . ?
C7 C8 1.530(6) . ?
C7 H7 0.9800 . ?
C45 C44 1.383(6) . ?
C45 H45 0.9300 . ?
C21 C20 1.383(6) . ?
C21 C16 1.398(6) . ?
C21 C25 1.513(6) . ?
C2 C3 1.383(5) . ?
C6 C5 1.391(6) . ?
C6 C10 1.528(6) . ?
C32 C33 1.378(6) . ?
C32 C31 1.378(6) . ?
C32 H32 0.9300 . ?
C33 C37 1.516(6) . ?
C41 C42 1.387(6) . ?
C41 H41 0.9300 . ?
C10 C12 1.503(6) . ?
C10 C11 1.529(6) . ?
C10 H10 0.9800 . ?
C14 H14 0.9300 . ?
C3 C4 1.390(6) . ?
C3 H3 0.9300 . ?
C11 H11A 0.9600 . ?
C11 H11B 0.9600 . ?
C11 H11C 0.9600 . ?
C31 C30 1.375(7) . ?
C31 H31 0.9300 . ?
C16 C17 1.400(6) . ?
C25 C27 1.528(7) . ?
C25 C26 1.543(6) . ?
C25 H25 0.9800 . ?
C30 H30 0.9300 . ?
C34 C35 1.504(7) . ?
C34 C36 1.515(6) . ?
C34 H34 0.9800 . ?
C20 C19 1.389(7) . ?
C20 H20 0.9300 . ?
C42 C43 1.380(7) . ?
C42 H42 0.9300 . ?
C4 C5 1.381(6) . ?
C4 H4 0.9300 . ?
C5 H5 0.9300 . ?
C37 C38 1.535(7) . ?
C37 C39 1.535(8) . ?
C37 H37 0.9800 . ?
C43 C44 1.379(7) . ?
C43 H43 0.9300 . ?
C44 H44 0.9300 . ?
C8 H8A 0.9600 . ?
C8 H8B 0.9600 . ?
C8 H8C 0.9600 . ?
C22 C17 1.519(7) . ?
C22 C23 1.522(8) . ?
C22 C24 1.522(9) . ?
C22 H22 0.9800 . ?
C26 H26A 0.9600 . ?
C26 H26B 0.9600 . ?
C26 H26C 0.9600 . ?
C19 C18 1.363(8) . ?
C19 H19 0.9300 . ?
C17 C18 1.401(7) . ?
C18 H18 0.9300 . ?
C35 H35A 0.9600 . ?
C35 H35B 0.9600 . ?
C35 H35C 0.9600 . ?
C36 H36A 0.9600 . ?
C36 H36B 0.9600 . ?
C36 H36C 0.9600 . ?
C39 H39A 0.9600 . ?
C39 H39B 0.9600 . ?
C39 H39C 0.9600 . ?
C27 H27A 0.9600 . ?
C27 H27B 0.9600 . ?
C27 H27C 0.9600 . ?
C38 H38A 0.9600 . ?
C38 H38B 0.9600 . ?
C38 H38C 0.9600 . ?
C9 H9A 0.9600 . ?
C9 H9B 0.9600 . ?
C9 H9C 0.9600 . ?
C12 H12A 0.9600 . ?
C12 H12B 0.9600 . ?
C12 H12C 0.9600 . ?
C23 H23A 0.9600 . ?
C23 H23B 0.9600 . ?
C23 H23C 0.9600 . ?
C24 H24A 0.9600 . ?
C24 H24B 0.9600 . ?
C24 H24C 0.9600 . ?

loop_
_geom_torsion_atom_site_label_1
_geom_torsion_atom_site_label_2
_geom_torsion_atom_site_label_3
_geom_torsion_atom_site_label_4
_geom_torsion
_geom_torsion_site_symmetry_1
_geom_torsion_site_symmetry_2
_geom_torsion_site_symmetry_3
_geom_torsion_site_symmetry_4
_geom_torsion_publ_flag
N2 P1 N1 C1 -129.9(3) . . . . ?
C40 P1 N1 C1 131.9(3) . . . . ?
Cs1 P1 N1 C1 -170.7(3) . . . . ?
N2 P1 N1 Cs1 40.85(12) . . . . ?
C40 P1 N1 Cs1 -57.40(13) . . . . ?
N1 P1 N2 C13 130.6(3) . . . . ?
C40 P1 N2 C13 -127.7(3) . . . . ?
Cs1 P1 N2 C13 175.9(4) . . . . ?
N1 P1 N2 Cs1 -45.30(14) . . . . ?
C40 P1 N2 Cs1 56.45(14) . . . . ?
C30 C29 C28 C33 -2.3(6) . . . . ?
C34 C29 C28 C33 178.8(4) . . . . ?
C30 C29 C28 N4 -178.4(3) . . . . ?
C34 C29 C28 N4 2.7(6) . . . . ?
C13 N4 C28 C29 -87.8(4) . . . . ?
C15 N4 C28 C29 80.5(5) . . . . ?
C13 N4 C28 C33 96.0(5) . . . . ?
C15 N4 C28 C33 -95.7(4) . . . . ?
C13 N4 C15 C14 0.4(5) . . . . ?
C28 N4 C15 C14 -169.7(4) . . . . ?
P1 N1 C1 C2 139.7(3) . . . . ?
Cs1 N1 C1 C2 -22.1(6) . . . . ?
P1 N1 C1 C6 -42.9(4) . . . . ?
Cs1 N1 C1 C6 155.4(3) . . . . ?
N1 P1 C40 C45 154.2(3) . . . . ?
N2 P1 C40 C45 50.5(4) . . . . ?
Cs1 P1 C40 C45 98.9(3) . . . . ?
N1 P1 C40 C41 -31.3(3) . . . . ?
N2 P1 C40 C41 -135.0(3) . . . . ?
Cs1 P1 C40 C41 -86.5(3) . . . . ?
N1 P1 C40 Cs1 55.28(12) . . . . ?
N2 P1 C40 Cs1 -48.44(13) . . . . ?
P1 N2 C13 N4 0.4(6) . . . . ?
Cs1 N2 C13 N4 174.1(3) . . . . ?
P1 N2 C13 N3 179.1(3) . . . . ?
Cs1 N2 C13 N3 -7.2(6) . . . . ?
C15 N4 C13 N2 177.6(4) . . . . ?
C28 N4 C13 N2 -13.1(7) . . . . ?
C15 N4 C13 N3 -1.3(4) . . . . ?
C28 N4 C13 N3 168.1(3) . . . . ?
C14 N3 C13 N2 -177.4(4) . . . . ?
C16 N3 C13 N2 0.6(6) . . . . ?
C14 N3 C13 N4 1.7(4) . . . . ?
C16 N3 C13 N4 179.6(3) . . . . ?
C41 C40 C45 C44 -0.6(6) . . . . ?
P1 C40 C45 C44 174.1(4) . . . . ?
Cs1 C40 C45 C44 -97.2(5) . . . . ?
C41 C40 C45 Cs1 96.7(4) . . . . ?
P1 C40 C45 Cs1 -88.7(3) . . . . ?
N1 C1 C2 C3 -171.7(3) . . . . ?
C6 C1 C2 C3 10.6(5) . . . . ?
N1 C1 C2 C7 6.3(5) . . . . ?
C6 C1 C2 C7 -171.4(3) . . . . ?
N1 C1 C2 Cs1 125.9(3) . . . 2_656 ?
C6 C1 C2 Cs1 -51.8(3) . . . 2_656 ?
C9 C7 C2 C3 -105.3(4) . . . . ?
C8 C7 C2 C3 18.7(6) . . . . ?
C9 C7 C2 C1 76.7(5) . . . . ?
C8 C7 C2 C1 -159.4(4) . . . . ?
C9 C7 C2 Cs1 -29.1(4) . . . 2_656 ?
C8 C7 C2 Cs1 94.9(4) . . . 2_656 ?
N1 C1 C6 C5 171.0(3) . . . . ?
C2 C1 C6 C5 -11.5(5) . . . . ?
N1 C1 C6 C10 -14.3(5) . . . . ?
C2 C1 C6 C10 163.3(3) . . . . ?
N1 C1 C6 Cs1 -126.3(3) . . . 2_656 ?
C2 C1 C6 Cs1 51.3(3) . . . 2_656 ?
C31 C32 C33 C28 2.1(6) . . . . ?
C31 C32 C33 C37 -178.0(4) . . . . ?
C29 C28 C33 C32 0.5(6) . . . . ?
N4 C28 C33 C32 176.6(3) . . . . ?
C29 C28 C33 C37 -179.4(4) . . . . ?
N4 C28 C33 C37 -3.3(5) . . . . ?
C45 C40 C41 C42 0.7(6) . . . . ?
P1 C40 C41 C42 -174.0(3) . . . . ?
Cs1 C40 C41 C42 103.8(4) . . . . ?
C45 C40 C41 Cs1 -103.1(4) . . . . ?
P1 C40 C41 Cs1 82.1(2) . . . . ?
C5 C6 C10 C12 -54.6(5) . . . . ?
C1 C6 C10 C12 130.5(4) . . . . ?
Cs1 C6 C10 C12 -127.6(3) 2_656 . . . ?
C5 C6 C10 C11 71.2(5) . . . . ?
C1 C6 C10 C11 -103.7(4) . . . . ?
Cs1 C6 C10 C11 -1.8(4) 2_656 . . . ?
N4 C15 C14 N3 0.7(5) . . . . ?
C13 N3 C14 C15 -1.5(5) . . . . ?
C16 N3 C14 C15 -179.4(4) . . . . ?
C1 C2 C3 C4 -2.6(6) . . . . ?
C7 C2 C3 C4 179.4(4) . . . . ?
Cs1 C2 C3 C4 73.1(3) 2_656 . . . ?
C1 C2 C3 Cs1 -75.7(3) . . . 2_656 ?
C7 C2 C3 Cs1 106.2(3) . . . 2_656 ?
C12 C10 C11 Cs1 129.5(3) . . . 2_656 ?
C6 C10 C11 Cs1 1.7(4) . . . 2_656 ?
C33 C32 C31 C30 -2.8(7) . . . . ?
C20 C21 C16 C17 0.4(6) . . . . ?
C25 C21 C16 C17 179.5(4) . . . . ?
Cs1 C21 C16 C17 82.2(4) . . . . ?
C20 C21 C16 N3 179.5(3) . . . . ?
C25 C21 C16 N3 -1.4(5) . . . . ?
Cs1 C21 C16 N3 -98.7(3) . . . . ?
C20 C21 C16 Cs1 -81.8(3) . . . . ?
C25 C21 C16 Cs1 97.3(3) . . . . ?
C13 N3 C16 C21 80.4(4) . . . . ?
C14 N3 C16 C21 -102.0(5) . . . . ?
C13 N3 C16 C17 -100.5(4) . . . . ?
C14 N3 C16 C17 77.1(5) . . . . ?
C13 N3 C16 Cs1 3.3(4) . . . . ?
C14 N3 C16 Cs1 -179.1(3) . . . . ?
C20 C21 C25 C27 20.8(5) . . . . ?
C16 C21 C25 C27 -158.2(4) . . . . ?
Cs1 C21 C25 C27 -67.0(3) . . . . ?
C20 C21 C25 C26 -102.7(5) . . . . ?
C16 C21 C25 C26 78.3(5) . . . . ?
Cs1 C21 C25 C26 169.5(3) . . . . ?
C32 C31 C30 C29 0.9(7) . . . . ?
C28 C29 C30 C31 1.6(6) . . . . ?
C34 C29 C30 C31 -179.5(4) . . . . ?
C28 C29 C34 C35 107.2(5) . . . . ?
C30 C29 C34 C35 -71.6(6) . . . . ?
C28 C29 C34 C36 -125.8(5) . . . . ?
C30 C29 C34 C36 55.4(6) . . . . ?
C16 C21 C20 C19 -0.4(6) . . . . ?
C25 C21 C20 C19 -179.5(4) . . . . ?
Cs1 C21 C20 C19 -83.8(5) . . . . ?
C16 C21 C20 Cs1 83.4(3) . . . . ?
C25 C21 C20 Cs1 -95.6(3) . . . . ?
C40 C41 C42 C43 -0.6(7) . . . . ?
Cs1 C41 C42 C43 75.7(5) . . . . ?
C2 C3 C4 C5 -4.7(6) . . . . ?
Cs1 C3 C4 C5 78.2(3) 2_656 . . . ?
C2 C3 C4 Cs1 -82.9(3) . . . 2_656 ?
C3 C4 C5 C6 3.6(6) . . . . ?
Cs1 C4 C5 C6 80.7(4) 2_656 . . . ?
C3 C4 C5 Cs1 -77.1(3) . . . 2_656 ?
C1 C6 C5 C4 4.7(6) . . . . ?
C10 C6 C5 C4 -170.3(3) . . . . ?
Cs1 C6 C5 C4 -70.7(3) 2_656 . . . ?
C1 C6 C5 Cs1 75.4(3) . . . 2_656 ?
C10 C6 C5 Cs1 -99.6(3) . . . 2_656 ?
C32 C33 C37 C38 38.2(6) . . . . ?
C28 C33 C37 C38 -141.9(4) . . . . ?
C32 C33 C37 C39 -86.3(5) . . . . ?
C28 C33 C37 C39 93.6(5) . . . . ?
C41 C42 C43 C44 0.3(8) . . . . ?
C42 C43 C44 C45 -0.2(9) . . . . ?
C40 C45 C44 C43 0.3(8) . . . . ?
Cs1 C45 C44 C43 -64.5(6) . . . . ?
C21 C20 C19 C18 0.3(8) . . . . ?
Cs1 C20 C19 C18 -72.7(6) . . . . ?
C21 C16 C17 C18 -0.3(6) . . . . ?
N3 C16 C17 C18 -179.4(4) . . . . ?
Cs1 C16 C17 C18 69.7(4) . . . . ?
C21 C16 C17 C22 179.4(4) . . . . ?
N3 C16 C17 C22 0.3(6) . . . . ?
Cs1 C16 C17 C22 -110.6(4) . . . . ?
C23 C22 C17 C16 127.7(5) . . . . ?
C24 C22 C17 C16 -106.8(6) . . . . ?
C23 C22 C17 C18 -52.6(7) . . . . ?
C24 C22 C17 C18 72.8(7) . . . . ?
C20 C19 C18 C17 -0.1(9) . . . . ?
C16 C17 C18 C19 0.2(8) . . . . ?
C22 C17 C18 C19 -179.5(5) . . . . ?
C2 C7 C9 Cs1 -105.0(3) . . . . ?
C8 C7 C9 Cs1 128.0(3) . . . . ?
